data_4083464
loop_
_publ_author_name
'Au, Richard H. W.'
'Fraser, Christopher S. A.'
'Eisler, Dana J.'
'Jennings, Michael C.'
'Puddephatt, Richard J.'

_publ_section_title
;
 Binuclear Organoplatinum(IV) Complexes with Bridging Xylenediyl Groups:
 Formation of Supramolecular Polymers through Hydrogen Bonding
;
_journal_issue 6
_journal_name_full Organometallics
_journal_page_first 1719
_journal_paper_doi 10.1021/om800889j
_journal_volume 28
_journal_year 2009
_chemical_formula_moiety 'C62 H78 N6 O8 Pt2, 3(C3 H6 O), 2(F2 O2 P)'
_chemical_formula_sum 'C71 H96 F4 N6 O15 P2 Pt2'
_chemical_formula_weight 1801.66
_chemical_name_systematic
; 
 ? 
;
_space_group_IT_number 2
_symmetry_cell_setting triclinic
_symmetry_space_group_name_Hall '-P 1'
_symmetry_space_group_name_H-M 'P -1'
_atom_sites_solution_hydrogens geom
_atom_sites_solution_primary direct
_atom_sites_solution_secondary difmap
_audit_creation_method SHELXL-97
_cell_angle_alpha 78.852(2)
_cell_angle_beta 73.539(2)
_cell_angle_gamma 76.794(2)
_cell_formula_units_Z 2
_cell_length_a 13.9500(5)
_cell_length_b 14.5527(4)
_cell_length_c 21.0671(6)
_cell_measurement_reflns_used 113176
_cell_measurement_temperature 150(2)
_cell_measurement_theta_max 27.48
_cell_measurement_theta_min 2.04
_cell_volume 3955.0(2)
_computing_cell_refinement 'DENZO-SMN (Otwinowski & Minor, 1997)'
_computing_data_collection 'COLLECT (Nonius, 1997-2001)'
_computing_data_reduction DENZO-SMN
_computing_molecular_graphics 'SHELXTL/PC (Sheldrick, 2001)'
_computing_publication_material SHELXTL/PC
_computing_structure_refinement 'SHELXL-97 (Sheldrick, 1997)'
_computing_structure_solution 'SHELXS-97 (Sheldrick, 1997)'
_diffrn_ambient_temperature 150(2)
_diffrn_measured_fraction_theta_full 0.971
_diffrn_measured_fraction_theta_max 0.971
_diffrn_measurement_device_type 'Nonius Kappa-CCD'
_diffrn_measurement_method '\f scans, and \w scans with \k offsets'
_diffrn_radiation_monochromator graphite
_diffrn_radiation_source 'fine-focus sealed tube'
_diffrn_radiation_type MoK\a
_diffrn_radiation_wavelength 0.71073
_diffrn_reflns_av_R_equivalents 0.057
_diffrn_reflns_av_sigmaI/netI 0.0527
_diffrn_reflns_limit_h_max 16
_diffrn_reflns_limit_h_min -16
_diffrn_reflns_limit_k_max 17
_diffrn_reflns_limit_k_min -17
_diffrn_reflns_limit_l_max 25
_diffrn_reflns_limit_l_min -25
_diffrn_reflns_number 41074
_diffrn_reflns_theta_full 25.03
_diffrn_reflns_theta_max 25.03
_diffrn_reflns_theta_min 2.60
_diffrn_standards_number 0
_exptl_absorpt_coefficient_mu 3.646
_exptl_absorpt_correction_T_max 0.7716
_exptl_absorpt_correction_T_min 0.4942
_exptl_absorpt_correction_type multi-scan
_exptl_absorpt_process_details 'DENZO-SMN (Otwinowski & Minor, 1997)'
_exptl_crystal_colour colourless
_exptl_crystal_density_diffrn 1.513
_exptl_crystal_density_method 'not measured'
_exptl_crystal_description block
_exptl_crystal_F_000 1812
_exptl_crystal_size_max 0.22
_exptl_crystal_size_mid 0.20
_exptl_crystal_size_min 0.08
_refine_diff_density_max 2.317
_refine_diff_density_min -2.015
_refine_diff_density_rms 0.192
_refine_ls_extinction_method none
_refine_ls_goodness_of_fit_ref 1.164
_refine_ls_hydrogen_treatment constr
_refine_ls_matrix_type full
_refine_ls_number_parameters 927
_refine_ls_number_reflns 13580
_refine_ls_number_restraints 827
_refine_ls_restrained_S_all 1.132
_refine_ls_R_factor_all 0.0889
_refine_ls_R_factor_gt 0.0682
_refine_ls_shift/su_max 0.001
_refine_ls_shift/su_mean 0.000
_refine_ls_structure_factor_coef Fsqd
_refine_ls_weighting_details 'calc w=1/[\s^2^(Fo^2^)+(0.0229P)^2^+94.6227P] where P=(Fo^2^+2Fc^2^)/3'
_refine_ls_weighting_scheme calc
_refine_ls_wR_factor_gt 0.1661
_refine_ls_wR_factor_ref 0.1788
_reflns_number_gt 10762
_reflns_number_total 13580
_reflns_threshold_expression I>2\s(I)
_cod_data_source_file om800889j_si_001.cif
_cod_data_source_block 8(PO2F2)2.3Me2CO
_cod_depositor_comments
;
The following automatic conversions were performed:

'_symmetry_cell_setting' value 'Triclinic' changed to 'triclinic'
according to
/usr/data/users/saulius/automatic-downloads/retrospective/ACS/lib/dictionaries/cif_core.dic
dictionary named 'cif_core.dic' version 2.4.2 from 2011-04-26.

Automatic conversion script
Id: cif_fix_values 2281 2013-09-26 08:29:07Z andrius 
;
_cod_database_code 4083464

loop_
_symmetry_equiv_pos_as_xyz
'x, y, z'
'-x, -y, -z'

loop_
_atom_site_label
_atom_site_type_symbol
_atom_site_fract_x
_atom_site_fract_y
_atom_site_fract_z
_atom_site_U_iso_or_equiv
_atom_site_adp_type
_atom_site_occupancy
_atom_site_symmetry_multiplicity
_atom_site_calc_flag
_atom_site_refinement_flags
_atom_site_disorder_assembly
_atom_site_disorder_group
Pt1 Pt 0.37480(3) 0.69726(3) 0.43956(2) 0.02853(13) Uani 1 1 d U . .
C1 C 0.4166(9) 0.6696(9) 0.5280(5) 0.037(3) Uani 1 1 d U . .
H1A H 0.4225 0.6012 0.5444 0.055 Uiso 1 1 calc R . .
H1B H 0.3649 0.7056 0.5610 0.055 Uiso 1 1 calc R . .
H1C H 0.4822 0.6886 0.5210 0.055 Uiso 1 1 calc R . .
C2 C 0.3600(10) 0.5575(8) 0.4523(7) 0.040(3) Uani 1 1 d U . .
H2A H 0.4189 0.5221 0.4232 0.060 Uiso 1 1 calc R . .
H2B H 0.2977 0.5538 0.4409 0.060 Uiso 1 1 calc R . .
H2C H 0.3564 0.5297 0.4990 0.060 Uiso 1 1 calc R . .
N11 N 0.3423(7) 0.7413(7) 0.3434(5) 0.0326(19) Uani 1 1 d U . .
C12 C 0.3303(11) 0.6824(10) 0.3066(6) 0.043(3) Uani 1 1 d U . .
H12A H 0.3253 0.6185 0.3260 0.052 Uiso 1 1 calc R . .
C13 C 0.3247(9) 0.7110(9) 0.2405(6) 0.039(3) Uani 1 1 d U . .
H13A H 0.3168 0.6669 0.2154 0.046 Uiso 1 1 calc R . .
C14 C 0.3310(10) 0.8048(9) 0.2113(6) 0.040(3) Uani 1 1 d U . .
C15 C 0.3439(9) 0.8659(8) 0.2514(6) 0.033(2) Uani 1 1 d U . .
H15A H 0.3504 0.9298 0.2332 0.039 Uiso 1 1 calc R . .
C16 C 0.3472(8) 0.8332(8) 0.3175(5) 0.027(2) Uani 1 1 d U . .
C17 C 0.3668(8) 0.8934(8) 0.3606(5) 0.0245(19) Uani 1 1 d U . .
C18 C 0.3675(8) 0.9886(8) 0.3430(5) 0.025(2) Uani 1 1 d U . .
H18A H 0.3559 1.0195 0.3010 0.030 Uiso 1 1 calc R . .
C19 C 0.3851(8) 1.0409(8) 0.3862(5) 0.028(2) Uani 1 1 d U . .
C20 C 0.3959(9) 0.9924(8) 0.4481(5) 0.031(2) Uani 1 1 d U . .
H20A H 0.4056 1.0253 0.4799 0.038 Uiso 1 1 calc R . .
C21 C 0.3926(9) 0.8967(8) 0.4633(6) 0.033(2) Uani 1 1 d U . .
H21A H 0.3999 0.8653 0.5060 0.039 Uiso 1 1 calc R . .
N22 N 0.3799(6) 0.8462(6) 0.4214(4) 0.0247(16) Uani 1 1 d U . .
C23 C 0.3229(12) 0.8380(11) 0.1394(7) 0.054(3) Uani 1 1 d U . .
C24 C 0.3591(19) 0.9339(13) 0.1120(8) 0.091(6) Uani 1 1 d U . .
H24A H 0.3674 0.9467 0.0635 0.136 Uiso 1 1 calc R . .
H24B H 0.4243 0.9309 0.1220 0.136 Uiso 1 1 calc R . .
H24C H 0.3085 0.9851 0.1331 0.136 Uiso 1 1 calc R . .
C25 C 0.3887(14) 0.7635(13) 0.0962(7) 0.071(5) Uani 1 1 d U . .
H25A H 0.3733 0.7005 0.1171 0.107 Uiso 1 1 calc R . .
H25B H 0.4606 0.7636 0.0916 0.107 Uiso 1 1 calc R . .
H25C H 0.3747 0.7783 0.0520 0.107 Uiso 1 1 calc R . .
C26 C 0.2110(14) 0.8494(14) 0.1403(9) 0.081(5) Uani 1 1 d U . .
H26A H 0.2005 0.8806 0.0966 0.121 Uiso 1 1 calc R . .
H26B H 0.1690 0.8884 0.1749 0.121 Uiso 1 1 calc R . .
H26C H 0.1918 0.7865 0.1501 0.121 Uiso 1 1 calc R . .
C27 C 0.3882(10) 1.1477(9) 0.3658(6) 0.037(2) Uani 1 1 d U . .
C28 C 0.4278(15) 1.1883(10) 0.4138(8) 0.067(5) Uani 1 1 d U . .
H28A H 0.4307 1.2557 0.3978 0.100 Uiso 1 1 calc R . .
H28B H 0.4960 1.1529 0.4155 0.100 Uiso 1 1 calc R . .
H28C H 0.3819 1.1821 0.4586 0.100 Uiso 1 1 calc R . .
C29 C 0.2789(11) 1.1997(9) 0.3667(7) 0.049(3) Uani 1 1 d U . .
H29A H 0.2358 1.1912 0.4123 0.074 Uiso 1 1 calc R . .
H29B H 0.2526 1.1733 0.3370 0.074 Uiso 1 1 calc R . .
H29C H 0.2785 1.2678 0.3514 0.074 Uiso 1 1 calc R . .
C30 C 0.4581(12) 1.1628(10) 0.2950(7) 0.053(3) Uani 1 1 d U . .
H30A H 0.4667 1.2295 0.2836 0.079 Uiso 1 1 calc R . .
H30B H 0.4275 1.1472 0.2628 0.079 Uiso 1 1 calc R . .
H30C H 0.5246 1.1213 0.2935 0.079 Uiso 1 1 calc R . .
C51 C 0.5276(9) 0.6550(8) 0.3891(6) 0.035(2) Uani 1 1 d U . .
H51A H 0.5648 0.6159 0.4217 0.041 Uiso 1 1 calc R . .
H51B H 0.5304 0.6144 0.3557 0.041 Uiso 1 1 calc R . .
C52 C 0.5791(9) 0.7348(9) 0.3550(6) 0.037(2) Uani 1 1 d U . .
C53 C 0.5843(8) 0.7694(8) 0.2882(6) 0.031(2) Uani 1 1 d U . .
H53A H 0.5611 0.7359 0.2627 0.038 Uiso 1 1 calc R . .
C54 C 0.6225(9) 0.8514(9) 0.2577(6) 0.037(2) Uani 1 1 d U . .
C55 C 0.6578(10) 0.8997(10) 0.2939(7) 0.049(3) Uani 1 1 d U . .
H55A H 0.6824 0.9569 0.2736 0.058 Uiso 1 1 calc R . .
C56 C 0.6573(11) 0.8642(11) 0.3610(7) 0.053(3) Uani 1 1 d U . .
H56A H 0.6827 0.8964 0.3861 0.063 Uiso 1 1 calc R . .
C57 C 0.6194(10) 0.7822(11) 0.3900(7) 0.047(3) Uani 1 1 d U . .
H57A H 0.6207 0.7574 0.4350 0.056 Uiso 1 1 calc R . .
C58 C 0.6262(10) 0.8840(9) 0.1852(6) 0.042(2) Uani 1 1 d U . .
H58A H 0.6037 0.9541 0.1787 0.050 Uiso 1 1 calc R . .
H58B H 0.5772 0.8553 0.1729 0.050 Uiso 1 1 calc R . .
N61 N 0.2147(7) 0.7363(6) 0.4933(4) 0.0241(17) Uani 1 1 d U . .
C62 C 0.1525(8) 0.8114(8) 0.4666(6) 0.030(2) Uani 1 1 d U . .
H62A H 0.1801 0.8466 0.4251 0.036 Uiso 1 1 calc R . .
C63 C 0.0510(9) 0.8380(8) 0.4979(6) 0.030(2) Uani 1 1 d U . .
C64 C 0.0122(8) 0.7874(8) 0.5583(5) 0.026(2) Uani 1 1 d U . .
H64A H -0.0575 0.8033 0.5809 0.032 Uiso 1 1 calc R . .
C65 C 0.0761(9) 0.7128(8) 0.5860(5) 0.029(2) Uani 1 1 d U . .
C66 C 0.1739(9) 0.6890(8) 0.5515(5) 0.030(2) Uani 1 1 d U . .
H66A H 0.2157 0.6355 0.5700 0.036 Uiso 1 1 calc R . .
C67 C -0.0121(9) 0.9165(9) 0.4603(6) 0.037(3) Uani 1 1 d U . .
O68 O 0.0245(7) 0.9528(8) 0.4056(5) 0.073(4) Uani 1 1 d U . .
O69 O -0.1070(7) 0.9349(7) 0.4926(4) 0.049(2) Uani 1 1 d U . .
H69A H -0.1400 0.9741 0.4681 0.059 Uiso 1 1 calc R . .
C70 C 0.0373(9) 0.6531(9) 0.6519(6) 0.036(3) Uani 1 1 d U . .
O71 O 0.0931(7) 0.5904(6) 0.6770(4) 0.044(2) Uani 1 1 d U . .
O72 O -0.0615(7) 0.6777(7) 0.6761(5) 0.047(2) Uani 1 1 d U . .
H72A H -0.0820 0.6360 0.7075 0.056 Uiso 1 1 calc R . .
Pt2 Pt 0.77004(3) 0.84944(3) 0.12014(2) 0.03202(14) Uani 1 1 d U . .
C3 C 0.7870(10) 0.9896(8) 0.1092(7) 0.045(3) Uani 1 1 d U . .
H3A H 0.8550 0.9965 0.0812 0.067 Uiso 1 1 calc R . .
H3B H 0.7786 1.0076 0.1532 0.067 Uiso 1 1 calc R . .
H3C H 0.7356 1.0310 0.0879 0.067 Uiso 1 1 calc R . .
C4 C 0.6985(11) 0.8882(10) 0.0431(6) 0.051(3) Uani 1 1 d U . .
H4A H 0.7104 0.9514 0.0200 0.076 Uiso 1 1 calc R . .
H4B H 0.6253 0.8900 0.0611 0.076 Uiso 1 1 calc R . .
H4C H 0.7258 0.8416 0.0115 0.076 Uiso 1 1 calc R . .
N31 N 0.7496(7) 0.7043(6) 0.1432(4) 0.0293(18) Uani 1 1 d U . .
C32 C 0.6961(9) 0.6680(9) 0.1139(6) 0.037(3) Uani 1 1 d U . .
H32A H 0.6761 0.7038 0.0755 0.044 Uiso 1 1 calc R . .
C33 C 0.6691(11) 0.5801(9) 0.1378(6) 0.042(3) Uani 1 1 d U . .
H33A H 0.6323 0.5558 0.1152 0.051 Uiso 1 1 calc R . .
C34 C 0.6949(9) 0.5266(8) 0.1947(6) 0.033(2) Uani 1 1 d U A .
C35 C 0.7521(9) 0.5656(8) 0.2234(5) 0.029(2) Uani 1 1 d U . .
H35A H 0.7738 0.5307 0.2615 0.035 Uiso 1 1 calc R . .
C36 C 0.7779(8) 0.6534(7) 0.1981(5) 0.024(2) Uani 1 1 d U . .
C37 C 0.8340(8) 0.7018(8) 0.2281(5) 0.028(2) Uani 1 1 d U . .
C38 C 0.8748(8) 0.6584(8) 0.2828(5) 0.028(2) Uani 1 1 d U . .
H38A H 0.8693 0.5942 0.3010 0.034 Uiso 1 1 calc R . .
C39 C 0.9224(10) 0.7078(9) 0.3102(6) 0.037(2) Uani 1 1 d U . .
C40 C 0.9342(9) 0.8001(9) 0.2796(6) 0.039(3) Uani 1 1 d U . .
H40A H 0.9692 0.8358 0.2958 0.047 Uiso 1 1 calc R . .
C41 C 0.8936(9) 0.8384(8) 0.2249(6) 0.034(2) Uani 1 1 d U . .
H41A H 0.9029 0.9006 0.2036 0.041 Uiso 1 1 calc R . .
N42 N 0.8428(8) 0.7924(7) 0.2014(5) 0.0334(19) Uani 1 1 d U . .
C43 C 0.6591(13) 0.4317(10) 0.2233(7) 0.050(3) Uani 1 1 d U . .
C44A C 0.701(2) 0.3643(17) 0.1725(12) 0.058(6) Uiso 0.64 1 d PU A 1
H44A H 0.6546 0.3201 0.1790 0.086 Uiso 0.64 1 calc PR A 1
H44B H 0.7677 0.3282 0.1776 0.086 Uiso 0.64 1 calc PR A 1
H44C H 0.7087 0.4004 0.1275 0.086 Uiso 0.64 1 calc PR A 1
C45A C 0.5361(17) 0.4511(16) 0.2369(11) 0.050(5) Uiso 0.64 1 d PU A 1
H45A H 0.5155 0.4956 0.1998 0.076 Uiso 0.64 1 calc PR A 1
H45B H 0.5051 0.4786 0.2786 0.076 Uiso 0.64 1 calc PR A 1
H45C H 0.5136 0.3909 0.2405 0.076 Uiso 0.64 1 calc PR A 1
C46A C 0.686(2) 0.3910(18) 0.2883(12) 0.053(6) Uiso 0.64 1 d PU A 1
H46A H 0.6609 0.3309 0.3055 0.080 Uiso 0.64 1 calc PR A 1
H46B H 0.6540 0.4362 0.3205 0.080 Uiso 0.64 1 calc PR A 1
H46C H 0.7598 0.3792 0.2814 0.080 Uiso 0.64 1 calc PR A 1
C44B C 0.631(4) 0.415(3) 0.296(2) 0.055(10) Uiso 0.36 1 d PU A 2
H44D H 0.5610 0.4488 0.3129 0.082 Uiso 0.36 1 calc PR A 2
H44E H 0.6773 0.4387 0.3137 0.082 Uiso 0.36 1 calc PR A 2
H44F H 0.6342 0.3467 0.3118 0.082 Uiso 0.36 1 calc PR A 2
C45B C 0.780(4) 0.353(4) 0.210(3) 0.077(14) Uiso 0.36 1 d PU A 2
H45D H 0.7701 0.2869 0.2169 0.115 Uiso 0.36 1 calc PR A 2
H45E H 0.8169 0.3602 0.2415 0.115 Uiso 0.36 1 calc PR A 2
H45F H 0.8201 0.3686 0.1641 0.115 Uiso 0.36 1 calc PR A 2
C46B C 0.624(4) 0.393(4) 0.180(3) 0.076(13) Uiso 0.36 1 d PU A 2
H46D H 0.6033 0.3328 0.2023 0.114 Uiso 0.36 1 calc PR A 2
H46E H 0.6783 0.3827 0.1395 0.114 Uiso 0.36 1 calc PR A 2
H46F H 0.5654 0.4380 0.1682 0.114 Uiso 0.36 1 calc PR A 2
C47 C 0.9604(12) 0.6650(11) 0.3724(7) 0.050(3) Uani 1 1 d U . .
C48 C 1.0692(14) 0.6851(17) 0.3623(11) 0.093(6) Uani 1 1 d U . .
H48A H 1.1199 0.6329 0.3426 0.139 Uiso 1 1 calc R . .
H48B H 1.0794 0.6901 0.4056 0.139 Uiso 1 1 calc R . .
H48C H 1.0768 0.7450 0.3324 0.139 Uiso 1 1 calc R . .
C49 C 0.959(2) 0.5635(14) 0.3936(11) 0.124(9) Uani 1 1 d U . .
H49A H 0.8888 0.5531 0.4066 0.186 Uiso 1 1 calc R . .
H49B H 0.9894 0.5414 0.4319 0.186 Uiso 1 1 calc R . .
H49C H 0.9984 0.5278 0.3567 0.186 Uiso 1 1 calc R . .
C50 C 0.8939(16) 0.7228(17) 0.4280(9) 0.092(6) Uani 1 1 d U . .
H50A H 0.8258 0.7068 0.4421 0.137 Uiso 1 1 calc R . .
H50B H 0.8890 0.7910 0.4113 0.137 Uiso 1 1 calc R . .
H50C H 0.9245 0.7077 0.4662 0.137 Uiso 1 1 calc R . .
N81 N 0.9206(8) 0.8181(6) 0.0482(4) 0.0316(19) Uani 1 1 d U . .
C82 C 0.9390(10) 0.8619(8) -0.0155(6) 0.037(3) Uani 1 1 d U . .
H82A H 0.8850 0.9065 -0.0294 0.045 Uiso 1 1 calc R . .
C83 C 1.0287(9) 0.8464(8) -0.0604(6) 0.034(2) Uani 1 1 d U . .
C84 C 1.1098(10) 0.7817(8) -0.0413(6) 0.036(2) Uani 1 1 d U . .
H84A H 1.1740 0.7682 -0.0723 0.043 Uiso 1 1 calc R . .
C85 C 1.0934(10) 0.7381(9) 0.0241(6) 0.038(3) Uani 1 1 d U . .
C86 C 0.9979(9) 0.7540(9) 0.0658(6) 0.036(2) Uani 1 1 d U . .
H86A H 0.9858 0.7181 0.1091 0.044 Uiso 1 1 calc R . .
C87 C 1.0400(10) 0.8991(9) -0.1307(6) 0.040(3) Uani 1 1 d U . .
O88 O 0.9775(8) 0.9685(7) -0.1431(5) 0.056(3) Uani 1 1 d U . .
O90 O 1.1203(8) 0.8629(7) -0.1725(4) 0.050(2) Uani 1 1 d U . .
H90A H 1.1234 0.8948 -0.2105 0.060 Uiso 1 1 calc R . .
C90 C 1.1811(10) 0.6718(9) 0.0458(6) 0.040(3) Uani 1 1 d U . .
O91 O 1.1526(7) 0.6375(7) 0.1105(4) 0.049(2) Uani 1 1 d U . .
H91A H 1.2032 0.6034 0.1229 0.058 Uiso 1 1 calc R . .
O92 O 1.2635(7) 0.6528(7) 0.0093(5) 0.054(3) Uani 1 1 d U . .
P100 P -0.2521(3) 0.5460(2) 0.78078(17) 0.0422(8) Uani 1 1 d U . .
O101 O -0.1529(8) 0.5701(9) 0.7720(5) 0.069(3) Uani 1 1 d U . .
F102 F -0.3319(8) 0.6370(6) 0.7908(6) 0.086(3) Uani 1 1 d U . .
F103 F -0.2653(9) 0.5328(8) 0.7128(4) 0.084(3) Uani 1 1 d U . .
O104 O -0.2863(7) 0.4682(6) 0.8316(5) 0.048(2) Uani 1 1 d U . .
P200 P 1.2018(3) 0.9151(3) -0.34998(16) 0.0409(8) Uani 1 1 d U . .
O201 O 1.2188(8) 0.9692(10) -0.4161(5) 0.090(4) Uani 1 1 d U . .
F202 F 1.1575(10) 0.8279(9) -0.3465(7) 0.112(4) Uani 1 1 d U . .
F203 F 1.3091(7) 0.8573(8) -0.3431(5) 0.085(3) Uani 1 1 d U . .
O204 O 1.1564(9) 0.9590(7) -0.2913(4) 0.059(3) Uani 1 1 d U . .
C301 C 1.0178(16) 0.5215(17) -0.1146(12) 0.105(7) Uani 1 1 d U . .
H30D H 1.0797 0.5487 -0.1334 0.157 Uiso 1 1 calc R . .
H30E H 0.9850 0.5227 -0.1503 0.157 Uiso 1 1 calc R . .
H30F H 1.0355 0.4555 -0.0942 0.157 Uiso 1 1 calc R . .
C302 C 0.9476(14) 0.5779(12) -0.0636(9) 0.064(4) Uani 1 1 d U . .
C303 C 0.8430(16) 0.5636(16) -0.0389(11) 0.096(6) Uani 1 1 d U . .
H30G H 0.8414 0.4997 -0.0135 0.144 Uiso 1 1 calc R . .
H30H H 0.8130 0.5699 -0.0767 0.144 Uiso 1 1 calc R . .
H30I H 0.8039 0.6115 -0.0098 0.144 Uiso 1 1 calc R . .
O304 O 0.9758(15) 0.6338(11) -0.0409(9) 0.124(6) Uani 1 1 d U . .
C401 C 0.1111(15) 1.0936(14) 0.2680(9) 0.077(5) Uani 1 1 d U . .
H40B H 0.1389 1.0591 0.3056 0.116 Uiso 1 1 calc R . .
H40C H 0.0864 1.0495 0.2493 0.116 Uiso 1 1 calc R . .
H40D H 0.0548 1.1447 0.2836 0.116 Uiso 1 1 calc R . .
C402 C 0.1910(12) 1.1348(10) 0.2162(7) 0.051(3) Uani 1 1 d U . .
C403 C 0.1596(15) 1.2148(13) 0.1624(9) 0.075(5) Uani 1 1 d U . .
H40E H 0.2206 1.2330 0.1303 0.113 Uiso 1 1 calc R . .
H40F H 0.1185 1.2702 0.1836 0.113 Uiso 1 1 calc R . .
H40G H 0.1197 1.1921 0.1391 0.113 Uiso 1 1 calc R . .
O404 O 0.2813(9) 1.1116(8) 0.2142(6) 0.070(3) Uani 1 1 d U . .
C501 C 0.506(2) 0.783(3) -0.0953(13) 0.199(14) Uani 1 1 d U . .
H50D H 0.4346 0.7770 -0.0832 0.298 Uiso 1 1 calc R . .
H50E H 0.5370 0.7729 -0.1419 0.298 Uiso 1 1 calc R . .
H50F H 0.5113 0.8471 -0.0897 0.298 Uiso 1 1 calc R . .
C502 C 0.5576(16) 0.715(2) -0.0540(10) 0.112(7) Uani 1 1 d U . .
C503 C 0.535(2) 0.606(3) -0.0413(16) 0.178(11) Uani 1 1 d U . .
H50G H 0.5505 0.5825 -0.0843 0.268 Uiso 1 1 calc R . .
H50H H 0.4632 0.6063 -0.0185 0.268 Uiso 1 1 calc R . .
H50I H 0.5778 0.5646 -0.0135 0.268 Uiso 1 1 calc R . .
O504 O 0.6146(12) 0.7211(14) -0.0243(8) 0.118(5) Uani 1 1 d U . .

loop_
_atom_site_aniso_label
_atom_site_aniso_U_11
_atom_site_aniso_U_22
_atom_site_aniso_U_33
_atom_site_aniso_U_23
_atom_site_aniso_U_13
_atom_site_aniso_U_12
Pt1 0.0250(2) 0.0315(2) 0.0240(2) 0.00437(17) -0.00558(17) -0.00269(18)
C1 0.030(6) 0.048(7) 0.023(5) 0.011(4) -0.007(4) -0.004(5)
C2 0.036(6) 0.028(5) 0.047(7) 0.004(4) -0.009(5) 0.000(4)
N11 0.031(5) 0.039(5) 0.030(4) 0.002(3) -0.014(4) -0.007(4)
C12 0.050(8) 0.043(6) 0.041(6) -0.004(5) -0.015(6) -0.016(6)
C13 0.032(6) 0.049(6) 0.038(6) -0.011(5) -0.011(5) -0.005(5)
C14 0.041(7) 0.049(6) 0.030(5) -0.006(4) -0.016(5) 0.002(6)
C15 0.033(6) 0.033(5) 0.033(5) -0.001(4) -0.016(5) 0.000(5)
C16 0.020(5) 0.038(5) 0.023(4) -0.001(4) -0.008(4) -0.003(4)
C17 0.016(5) 0.035(4) 0.018(4) -0.001(4) -0.002(4) -0.001(4)
C18 0.020(5) 0.033(4) 0.019(5) 0.004(4) -0.007(4) -0.001(4)
C19 0.013(5) 0.041(5) 0.030(5) 0.000(4) -0.007(4) -0.005(4)
C20 0.033(6) 0.040(5) 0.024(5) -0.002(4) -0.017(5) -0.005(5)
C21 0.030(6) 0.043(5) 0.024(5) 0.001(4) -0.012(5) -0.004(5)
N22 0.014(4) 0.030(4) 0.025(4) 0.003(3) -0.005(3) -0.001(3)
C23 0.067(8) 0.059(7) 0.035(6) -0.010(5) -0.027(7) 0.009(6)
C24 0.156(18) 0.079(9) 0.044(9) 0.015(7) -0.049(12) -0.026(11)
C25 0.084(11) 0.089(10) 0.031(7) -0.016(7) -0.019(8) 0.015(9)
C26 0.078(9) 0.109(14) 0.061(10) -0.030(9) -0.048(9) 0.025(8)
C27 0.041(6) 0.037(5) 0.033(6) 0.002(5) -0.013(5) -0.012(5)
C28 0.107(13) 0.040(8) 0.073(9) 0.001(7) -0.052(10) -0.023(8)
C29 0.051(7) 0.037(7) 0.054(8) -0.002(6) -0.013(6) -0.002(6)
C30 0.056(8) 0.053(8) 0.045(6) 0.008(6) -0.006(6) -0.026(7)
C51 0.032(5) 0.031(5) 0.036(5) -0.007(4) -0.009(4) 0.008(4)
C52 0.022(5) 0.049(6) 0.033(5) -0.002(4) -0.002(4) -0.002(5)
C53 0.021(6) 0.037(6) 0.031(5) -0.005(4) -0.004(4) 0.003(4)
C54 0.019(5) 0.041(6) 0.044(5) -0.004(5) -0.001(4) -0.001(5)
C55 0.030(7) 0.052(7) 0.060(6) -0.018(5) 0.005(6) -0.011(6)
C56 0.037(7) 0.072(9) 0.053(7) -0.027(6) -0.002(6) -0.015(6)
C57 0.032(7) 0.069(8) 0.038(6) -0.016(5) -0.004(5) -0.006(6)
C58 0.039(5) 0.028(6) 0.048(5) 0.001(5) 0.002(5) -0.007(4)
N61 0.025(4) 0.025(4) 0.024(4) -0.001(3) -0.006(3) -0.011(3)
C62 0.025(5) 0.036(6) 0.030(5) -0.001(4) -0.011(4) -0.005(4)
C63 0.027(5) 0.030(6) 0.033(5) 0.003(4) -0.009(4) -0.007(4)
C64 0.019(5) 0.035(6) 0.025(5) -0.002(4) -0.006(4) -0.005(4)
C65 0.031(5) 0.026(5) 0.026(5) 0.003(4) -0.008(4) -0.003(4)
C66 0.031(5) 0.035(6) 0.021(5) 0.002(4) -0.006(4) -0.006(4)
C67 0.032(5) 0.043(7) 0.034(6) 0.006(5) -0.012(5) -0.004(5)
O68 0.036(5) 0.089(8) 0.063(6) 0.048(6) -0.010(4) -0.004(5)
O69 0.037(4) 0.064(6) 0.030(4) 0.006(4) -0.011(4) 0.013(4)
C70 0.031(5) 0.040(6) 0.032(6) 0.005(4) -0.005(4) -0.007(5)
O71 0.037(5) 0.046(5) 0.038(5) 0.017(4) -0.010(4) -0.006(4)
O72 0.033(4) 0.051(6) 0.043(5) 0.016(4) -0.004(4) -0.007(4)
Pt2 0.0272(2) 0.0324(3) 0.0311(2) 0.00840(18) -0.00679(19) -0.00642(19)
C3 0.040(7) 0.029(5) 0.056(8) 0.002(5) 0.001(6) -0.010(5)
C4 0.058(7) 0.056(8) 0.035(6) 0.022(6) -0.020(6) -0.018(7)
N31 0.034(5) 0.032(4) 0.020(4) 0.003(3) -0.005(4) -0.009(4)
C32 0.038(7) 0.047(6) 0.027(6) 0.005(5) -0.014(5) -0.012(5)
C33 0.060(8) 0.041(6) 0.037(6) -0.002(5) -0.025(6) -0.017(6)
C34 0.033(6) 0.037(6) 0.031(6) -0.004(4) -0.010(5) -0.009(5)
C35 0.031(6) 0.028(5) 0.026(5) 0.002(4) -0.008(4) -0.006(4)
C36 0.019(5) 0.028(5) 0.021(5) 0.007(4) -0.005(4) -0.003(4)
C37 0.024(5) 0.030(5) 0.030(5) -0.005(4) -0.004(4) -0.004(4)
C38 0.027(6) 0.029(5) 0.029(5) -0.007(4) -0.005(4) -0.004(4)
C39 0.038(6) 0.043(6) 0.034(6) -0.009(4) -0.013(5) -0.006(5)
C40 0.033(7) 0.047(6) 0.042(6) -0.010(5) -0.009(5) -0.014(5)
C41 0.025(6) 0.031(5) 0.044(6) -0.004(5) -0.007(5) -0.004(4)
N42 0.040(5) 0.035(5) 0.023(4) -0.003(3) -0.004(4) -0.010(4)
C43 0.078(10) 0.039(7) 0.039(7) 0.002(5) -0.017(7) -0.025(6)
C47 0.054(8) 0.060(7) 0.044(7) -0.005(5) -0.028(6) -0.010(6)
C48 0.057(9) 0.141(17) 0.097(14) -0.019(13) -0.040(9) -0.022(10)
C49 0.25(3) 0.072(9) 0.101(16) 0.028(8) -0.121(18) -0.065(13)
C50 0.082(11) 0.142(15) 0.052(9) -0.028(10) -0.028(8) 0.004(12)
N81 0.041(4) 0.021(4) 0.026(4) 0.009(3) 0.000(3) -0.010(3)
C82 0.035(6) 0.033(6) 0.038(5) 0.004(5) -0.004(4) -0.006(5)
C83 0.037(6) 0.039(6) 0.028(5) -0.003(4) -0.007(4) -0.015(5)
C84 0.038(6) 0.034(6) 0.036(5) -0.002(4) -0.009(5) -0.009(5)
C85 0.033(5) 0.046(7) 0.035(6) 0.000(5) -0.011(4) -0.008(5)
C86 0.033(5) 0.048(7) 0.027(5) 0.000(5) -0.006(4) -0.011(5)
C87 0.046(7) 0.043(7) 0.031(5) 0.000(5) -0.010(5) -0.010(5)
O88 0.057(6) 0.058(6) 0.035(5) 0.013(4) -0.005(4) 0.000(4)
O90 0.052(6) 0.060(6) 0.028(4) 0.002(4) -0.004(4) -0.003(4)
C90 0.033(5) 0.049(7) 0.033(6) 0.000(5) -0.008(4) -0.007(5)
O91 0.039(5) 0.059(6) 0.036(4) 0.013(4) -0.010(4) -0.002(4)
O92 0.031(5) 0.070(7) 0.046(5) 0.006(5) -0.003(4) 0.000(4)
P100 0.0409(19) 0.0440(19) 0.0380(18) 0.0084(14) -0.0114(15) -0.0104(15)
O101 0.054(6) 0.103(9) 0.052(6) 0.034(6) -0.021(5) -0.045(5)
F102 0.082(7) 0.046(5) 0.109(8) 0.014(5) -0.025(6) 0.011(4)
F103 0.103(8) 0.116(8) 0.045(5) 0.005(5) -0.035(5) -0.036(6)
O104 0.040(5) 0.047(5) 0.054(5) 0.018(4) -0.019(4) -0.015(4)
P200 0.0353(18) 0.052(2) 0.0329(17) -0.0034(14) -0.0097(14) -0.0042(15)
O201 0.048(7) 0.141(10) 0.031(5) 0.022(6) 0.003(5) 0.035(6)
F202 0.115(9) 0.127(9) 0.125(10) -0.060(7) -0.014(8) -0.069(8)
F203 0.039(5) 0.105(8) 0.090(7) 0.024(6) -0.022(5) 0.004(4)
O204 0.085(7) 0.056(6) 0.030(4) -0.001(4) -0.002(5) -0.024(5)
C301 0.066(12) 0.119(18) 0.124(19) -0.042(13) -0.002(11) -0.009(12)
C302 0.076(9) 0.057(9) 0.075(11) -0.011(7) -0.039(8) -0.018(8)
C303 0.081(11) 0.107(16) 0.093(15) -0.024(12) 0.004(11) -0.026(11)
O304 0.174(16) 0.088(10) 0.153(15) -0.029(9) -0.083(13) -0.048(10)
C401 0.083(10) 0.091(13) 0.062(10) 0.008(8) -0.022(8) -0.034(10)
C402 0.062(7) 0.053(8) 0.040(7) -0.006(6) -0.022(6) -0.005(7)
C403 0.085(13) 0.076(11) 0.070(11) 0.013(8) -0.042(10) -0.015(9)
O404 0.069(6) 0.076(8) 0.069(7) 0.015(6) -0.035(6) -0.021(6)
C501 0.09(2) 0.38(3) 0.067(16) 0.00(2) -0.019(13) 0.04(2)
C502 0.052(11) 0.24(2) 0.049(10) -0.052(13) -0.004(8) -0.011(13)
C503 0.10(2) 0.29(3) 0.16(3) -0.10(2) 0.026(19) -0.07(2)
O504 0.076(10) 0.203(17) 0.079(10) -0.024(10) -0.032(8) -0.012(10)

loop_
_atom_type_symbol
_atom_type_description
_atom_type_scat_dispersion_real
_atom_type_scat_dispersion_imag
_atom_type_scat_source
C C 0.0033 0.0016 'International Tables Vol C Tables 4.2.6.8 and 6.1.1.4'
H H 0.0000 0.0000 'International Tables Vol C Tables 4.2.6.8 and 6.1.1.4'
N N 0.0061 0.0033 'International Tables Vol C Tables 4.2.6.8 and 6.1.1.4'
O O 0.0106 0.0060 'International Tables Vol C Tables 4.2.6.8 and 6.1.1.4'
F F 0.0171 0.0103 'International Tables Vol C Tables 4.2.6.8 and 6.1.1.4'
P P 0.1023 0.0942 'International Tables Vol C Tables 4.2.6.8 and 6.1.1.4'
Pt Pt -1.7033 8.3905 'International Tables Vol C Tables 4.2.6.8 and 6.1.1.4'

loop_
_geom_angle_atom_site_label_1
_geom_angle_atom_site_label_2
_geom_angle_atom_site_label_3
_geom_angle
C1 Pt1 C2 88.2(5)
C1 Pt1 C51 89.4(5)
C2 Pt1 C51 87.7(5)
C1 Pt1 N22 96.3(4)
C2 Pt1 N22 174.9(4)
C51 Pt1 N22 94.9(4)
C1 Pt1 N11 172.4(4)
C2 Pt1 N11 98.6(5)
C51 Pt1 N11 87.6(4)
N22 Pt1 N11 77.1(3)
C1 Pt1 N61 90.2(4)
C2 Pt1 N61 90.4(4)
C51 Pt1 N61 178.0(4)
N22 Pt1 N61 87.1(3)
N11 Pt1 N61 93.0(3)
Pt1 C1 H1A 109.5
Pt1 C1 H1B 109.5
H1A C1 H1B 109.5
Pt1 C1 H1C 109.5
H1A C1 H1C 109.5
H1B C1 H1C 109.5
Pt1 C2 H2A 109.5
Pt1 C2 H2B 109.5
H2A C2 H2B 109.5
Pt1 C2 H2C 109.5
H2A C2 H2C 109.5
H2B C2 H2C 109.5
C12 N11 C16 120.1(10)
C12 N11 Pt1 124.1(8)
C16 N11 Pt1 115.4(7)
N11 C12 C13 122.3(12)
N11 C12 H12A 118.9
C13 C12 H12A 118.9
C12 C13 C14 119.7(12)
C12 C13 H13A 120.1
C14 C13 H13A 120.1
C13 C14 C15 116.9(11)
C13 C14 C23 120.5(12)
C15 C14 C23 122.6(12)
C16 C15 C14 120.5(11)
C16 C15 H15A 119.7
C14 C15 H15A 119.7
N11 C16 C15 120.5(10)
N11 C16 C17 116.8(9)
C15 C16 C17 122.4(10)
C18 C17 N22 122.1(10)
C18 C17 C16 123.4(9)
N22 C17 C16 114.4(9)
C17 C18 C19 120.4(9)
C17 C18 H18A 119.8
C19 C18 H18A 119.8
C20 C19 C18 116.7(10)
C20 C19 C27 122.8(10)
C18 C19 C27 120.4(9)
C21 C20 C19 120.0(10)
C21 C20 H20A 120.0
C19 C20 H20A 120.0
N22 C21 C20 123.4(10)
N22 C21 H21A 118.3
C20 C21 H21A 118.3
C21 N22 C17 117.4(9)
C21 N22 Pt1 126.5(7)
C17 N22 Pt1 116.1(7)
C25 C23 C14 108.8(11)
C25 C23 C26 111.1(14)
C14 C23 C26 106.8(13)
C25 C23 C24 109.0(16)
C14 C23 C24 111.2(12)
C26 C23 C24 109.9(15)
C23 C24 H24A 109.5
C23 C24 H24B 109.5
H24A C24 H24B 109.5
C23 C24 H24C 109.5
H24A C24 H24C 109.5
H24B C24 H24C 109.5
C23 C25 H25A 109.5
C23 C25 H25B 109.5
H25A C25 H25B 109.5
C23 C25 H25C 109.5
H25A C25 H25C 109.5
H25B C25 H25C 109.5
C23 C26 H26A 109.5
C23 C26 H26B 109.5
H26A C26 H26B 109.5
C23 C26 H26C 109.5
H26A C26 H26C 109.5
H26B C26 H26C 109.5
C29 C27 C19 107.1(10)
C29 C27 C30 110.4(11)
C19 C27 C30 109.0(11)
C29 C27 C28 109.0(12)
C19 C27 C28 112.6(10)
C30 C27 C28 108.7(12)
C27 C28 H28A 109.5
C27 C28 H28B 109.5
H28A C28 H28B 109.5
C27 C28 H28C 109.5
H28A C28 H28C 109.5
H28B C28 H28C 109.5
C27 C29 H29A 109.5
C27 C29 H29B 109.5
H29A C29 H29B 109.5
C27 C29 H29C 109.5
H29A C29 H29C 109.5
H29B C29 H29C 109.5
C27 C30 H30A 109.5
C27 C30 H30B 109.5
H30A C30 H30B 109.5
C27 C30 H30C 109.5
H30A C30 H30C 109.5
H30B C30 H30C 109.5
C52 C51 Pt1 113.8(8)
C52 C51 H51A 108.8
Pt1 C51 H51A 108.8
C52 C51 H51B 108.8
Pt1 C51 H51B 108.8
H51A C51 H51B 107.7
C53 C52 C57 117.7(12)
C53 C52 C51 121.4(11)
C57 C52 C51 120.7(11)
C54 C53 C52 121.8(12)
C54 C53 H53A 119.1
C52 C53 H53A 119.1
C55 C54 C53 119.6(12)
C55 C54 C58 121.7(12)
C53 C54 C58 118.7(11)
C54 C55 C56 119.9(13)
C54 C55 H55A 120.1
C56 C55 H55A 120.1
C57 C56 C55 119.3(13)
C57 C56 H56A 120.4
C55 C56 H56A 120.4
C56 C57 C52 121.6(13)
C56 C57 H57A 119.2
C52 C57 H57A 119.2
C54 C58 Pt2 114.5(9)
C54 C58 H58A 108.6
Pt2 C58 H58A 108.6
C54 C58 H58B 108.6
Pt2 C58 H58B 108.6
H58A C58 H58B 107.6
C66 N61 C62 117.3(10)
C66 N61 Pt1 122.6(7)
C62 N61 Pt1 120.1(7)
N61 C62 C63 122.4(10)
N61 C62 H62A 118.8
C63 C62 H62A 118.8
C64 C63 C62 118.3(10)
C64 C63 C67 124.2(10)
C62 C63 C67 117.3(10)
C63 C64 C65 119.1(10)
C63 C64 H64A 120.5
C65 C64 H64A 120.5
C66 C65 C64 119.2(10)
C66 C65 C70 119.1(10)
C64 C65 C70 121.5(10)
N61 C66 C65 123.6(10)
N61 C66 H66A 118.2
C65 C66 H66A 118.2
O68 C67 O69 125.8(11)
O68 C67 C63 121.1(11)
O69 C67 C63 113.1(10)
C67 O69 H69A 109.5
O71 C70 O72 125.9(11)
O71 C70 C65 121.6(11)
O72 C70 C65 112.5(10)
C70 O72 H72A 109.5
C4 Pt2 C3 88.0(6)
C4 Pt2 C58 87.2(6)
C3 Pt2 C58 89.1(5)
C4 Pt2 N31 97.0(5)
C3 Pt2 N31 173.6(5)
C58 Pt2 N31 87.3(4)
C4 Pt2 N42 173.5(5)
C3 Pt2 N42 98.5(5)
C58 Pt2 N42 93.1(5)
N31 Pt2 N42 76.5(3)
C4 Pt2 N81 91.0(5)
C3 Pt2 N81 89.3(4)
C58 Pt2 N81 177.6(4)
N31 Pt2 N81 94.4(3)
N42 Pt2 N81 89.0(4)
Pt2 C3 H3A 109.5
Pt2 C3 H3B 109.5
H3A C3 H3B 109.5
Pt2 C3 H3C 109.5
H3A C3 H3C 109.5
H3B C3 H3C 109.5
Pt2 C4 H4A 109.5
Pt2 C4 H4B 109.5
H4A C4 H4B 109.5
Pt2 C4 H4C 109.5
H4A C4 H4C 109.5
H4B C4 H4C 109.5
C32 N31 C36 119.1(9)
C32 N31 Pt2 123.5(7)
C36 N31 Pt2 116.4(7)
N31 C32 C33 121.9(10)
N31 C32 H32A 119.1
C33 C32 H32A 119.1
C32 C33 C34 120.8(11)
C32 C33 H33A 119.6
C34 C33 H33A 119.6
C33 C34 C35 116.0(11)
C33 C34 C43 120.4(11)
C35 C34 C43 123.6(10)
C36 C35 C34 121.6(10)
C36 C35 H35A 119.2
C34 C35 H35A 119.2
N31 C36 C35 120.6(10)
N31 C36 C37 114.8(9)
C35 C36 C37 124.6(9)
N42 C37 C38 120.0(10)
N42 C37 C36 116.8(9)
C38 C37 C36 123.2(10)
C39 C38 C37 120.7(11)
C39 C38 H38A 119.7
C37 C38 H38A 119.7
C38 C39 C40 118.0(11)
C38 C39 C47 121.7(11)
C40 C39 C47 120.3(11)
C41 C40 C39 118.4(11)
C41 C40 H40A 120.8
C39 C40 H40A 120.8
N42 C41 C40 123.1(11)
N42 C41 H41A 118.5
C40 C41 H41A 118.5
C41 N42 C37 119.7(10)
C41 N42 Pt2 125.5(8)
C37 N42 Pt2 114.8(7)
C46B C43 C44B 127(3)
C46B C43 C46A 132(3)
C44B C43 C46A 29.5(18)
C46B C43 C44A 42(2)
C44B C43 C44A 132(2)
C46A C43 C44A 112.4(17)
C46B C43 C34 115(2)
C44B C43 C34 113(2)
C46A C43 C34 111.6(14)
C44A C43 C34 109.5(14)
C46B C43 C45A 66(3)
C44B C43 C45A 80(2)
C46A C43 C45A 108.0(16)
C44A C43 C45A 107.1(15)
C34 C43 C45A 108.1(13)
C46B C43 C45B 94(3)
C44B C43 C45B 98(3)
C46A C43 C45B 69(2)
C44A C43 C45B 53.0(19)
C34 C43 C45B 99(2)
C45A C43 C45B 151(2)
C43 C44A H44A 109.5
C43 C44A H44B 109.5
C43 C44A H44C 109.5
C43 C45A H45A 109.5
C43 C45A H45B 109.5
C43 C45A H45C 109.5
C43 C46A H46A 109.5
C43 C46A H46B 109.5
C43 C46A H46C 109.5
C43 C44B H44D 109.5
C43 C44B H44E 109.5
H44D C44B H44E 109.5
C43 C44B H44F 109.5
H44D C44B H44F 109.5
H44E C44B H44F 109.5
C43 C45B H45D 109.5
C43 C45B H45E 109.5
H45D C45B H45E 109.5
C43 C45B H45F 109.5
H45D C45B H45F 109.5
H45E C45B H45F 109.5
C43 C46B H46D 109.5
C43 C46B H46E 109.5
H46D C46B H46E 109.5
C43 C46B H46F 109.5
H46D C46B H46F 109.5
H46E C46B H46F 109.5
C49 C47 C39 115.4(12)
C49 C47 C50 110.4(18)
C39 C47 C50 106.4(12)
C49 C47 C48 110.2(17)
C39 C47 C48 109.6(13)
C50 C47 C48 104.2(14)
C47 C48 H48A 109.5
C47 C48 H48B 109.5
H48A C48 H48B 109.5
C47 C48 H48C 109.5
H48A C48 H48C 109.5
H48B C48 H48C 109.5
C47 C49 H49A 109.5
C47 C49 H49B 109.5
H49A C49 H49B 109.5
C47 C49 H49C 109.5
H49A C49 H49C 109.5
H49B C49 H49C 109.5
C47 C50 H50A 109.5
C47 C50 H50B 109.5
H50A C50 H50B 109.5
C47 C50 H50C 109.5
H50A C50 H50C 109.5
H50B C50 H50C 109.5
C86 N81 C82 116.5(10)
C86 N81 Pt2 121.6(7)
C82 N81 Pt2 121.9(8)
C83 C82 N81 124.1(11)
C83 C82 H82A 117.9
N81 C82 H82A 117.9
C82 C83 C84 119.2(11)
C82 C83 C87 119.3(11)
C84 C83 C87 121.4(11)
C85 C84 C83 117.6(12)
C85 C84 H84A 121.2
C83 C84 H84A 121.2
C86 C85 C84 119.4(11)
C86 C85 C90 122.6(11)
C84 C85 C90 118.0(11)
N81 C86 C85 122.9(11)
N81 C86 H86A 118.5
C85 C86 H86A 118.5
O88 C87 O90 126.4(12)
O88 C87 C83 120.5(12)
O90 C87 C83 113.1(11)
C87 O90 H90A 109.5
O92 C90 O91 126.2(12)
O92 C90 C85 123.7(11)
O91 C90 C85 110.1(11)
C90 O91 H91A 109.5
O101 P100 O104 120.9(6)
O101 P100 F102 107.7(7)
O104 P100 F102 109.2(6)
O101 P100 F103 110.1(7)
O104 P100 F103 109.2(6)
F102 P100 F103 97.1(6)
O204 P200 O201 122.4(7)
O204 P200 F202 110.7(7)
O201 P200 F202 112.2(9)
O204 P200 F203 107.0(7)
O201 P200 F203 105.7(6)
F202 P200 F203 95.0(7)
C302 C301 H30D 109.5
C302 C301 H30E 109.5
H30D C301 H30E 109.5
C302 C301 H30F 109.5
H30D C301 H30F 109.5
H30E C301 H30F 109.5
O304 C302 C303 120(2)
O304 C302 C301 121(2)
C303 C302 C301 119.1(17)
C302 C303 H30G 109.5
C302 C303 H30H 109.5
H30G C303 H30H 109.5
C302 C303 H30I 109.5
H30G C303 H30I 109.5
H30H C303 H30I 109.5
C402 C401 H40B 109.5
C402 C401 H40C 109.5
H40B C401 H40C 109.5
C402 C401 H40D 109.5
H40B C401 H40D 109.5
H40C C401 H40D 109.5
O404 C402 C401 124.0(14)
O404 C402 C403 117.4(15)
C401 C402 C403 118.6(15)
C402 C403 H40E 109.5
C402 C403 H40F 109.5
H40E C403 H40F 109.5
C402 C403 H40G 109.5
H40E C403 H40G 109.5
H40F C403 H40G 109.5
C502 C501 H50D 109.5
C502 C501 H50E 109.5
H50D C501 H50E 109.5
C502 C501 H50F 109.5
H50D C501 H50F 109.5
H50E C501 H50F 109.5
O504 C502 C501 132(4)
O504 C502 C503 111(3)
C501 C502 C503 117(3)
C502 C503 H50G 109.5
C502 C503 H50H 109.5
H50G C503 H50H 109.5
C502 C503 H50I 109.5
H50G C503 H50I 109.5
H50H C503 H50I 109.5

loop_
_geom_bond_atom_site_label_1
_geom_bond_atom_site_label_2
_geom_bond_distance
Pt1 C1 2.047(11)
Pt1 C2 2.050(12)
Pt1 C51 2.102(12)
Pt1 N22 2.141(9)
Pt1 N11 2.146(9)
Pt1 N61 2.198(9)
C1 H1A 0.9800
C1 H1B 0.9800
C1 H1C 0.9800
C2 H2A 0.9800
C2 H2B 0.9800
C2 H2C 0.9800
N11 C12 1.327(15)
N11 C16 1.352(14)
C12 C13 1.394(17)
C12 H12A 0.9500
C13 C14 1.396(18)
C13 H13A 0.9500
C14 C15 1.410(17)
C14 C23 1.526(17)
C15 C16 1.392(15)
C15 H15A 0.9500
C16 C17 1.491(15)
C17 C18 1.365(15)
C17 N22 1.372(13)
C18 C19 1.397(15)
C18 H18A 0.9500
C19 C20 1.388(15)
C19 C27 1.537(16)
C20 C21 1.376(16)
C20 H20A 0.9500
C21 N22 1.323(14)
C21 H21A 0.9500
C23 C25 1.52(2)
C23 C26 1.53(2)
C23 C24 1.54(2)
C24 H24A 0.9800
C24 H24B 0.9800
C24 H24C 0.9800
C25 H25A 0.9800
C25 H25B 0.9800
C25 H25C 0.9800
C26 H26A 0.9800
C26 H26B 0.9800
C26 H26C 0.9800
C27 C29 1.537(18)
C27 C30 1.539(18)
C27 C28 1.540(18)
C28 H28A 0.9800
C28 H28B 0.9800
C28 H28C 0.9800
C29 H29A 0.9800
C29 H29B 0.9800
C29 H29C 0.9800
C30 H30A 0.9800
C30 H30B 0.9800
C30 H30C 0.9800
C51 C52 1.466(17)
C51 H51A 0.9900
C51 H51B 0.9900
C52 C53 1.388(16)
C52 C57 1.393(18)
C53 C54 1.387(17)
C53 H53A 0.9500
C54 C55 1.377(18)
C54 C58 1.498(17)
C55 C56 1.41(2)
C55 H55A 0.9500
C56 C57 1.38(2)
C56 H56A 0.9500
C57 H57A 0.9500
C58 Pt2 2.099(13)
C58 H58A 0.9900
C58 H58B 0.9900
N61 C66 1.326(13)
N61 C62 1.367(13)
C62 C63 1.382(16)
C62 H62A 0.9500
C63 C64 1.373(15)
C63 C67 1.514(15)
C64 C65 1.387(14)
C64 H64A 0.9500
C65 C66 1.352(16)
C65 C70 1.515(15)
C66 H66A 0.9500
C67 O68 1.193(15)
C67 O69 1.298(15)
O69 H69A 0.8400
C70 O71 1.201(14)
C70 O72 1.316(15)
O72 H72A 0.8400
Pt2 C4 2.063(12)
Pt2 C3 2.068(12)
Pt2 N31 2.139(9)
Pt2 N42 2.168(9)
Pt2 N81 2.223(10)
C3 H3A 0.9800
C3 H3B 0.9800
C3 H3C 0.9800
C4 H4A 0.9800
C4 H4B 0.9800
C4 H4C 0.9800
N31 C32 1.335(15)
N31 C36 1.356(13)
C32 C33 1.376(17)
C32 H32A 0.9500
C33 C34 1.389(16)
C33 H33A 0.9500
C34 C35 1.393(15)
C34 C43 1.531(17)
C35 C36 1.373(15)
C35 H35A 0.9500
C36 C37 1.488(15)
C37 N42 1.347(14)
C37 C38 1.406(15)
C38 C39 1.374(16)
C38 H38A 0.9500
C39 C40 1.397(17)
C39 C47 1.521(17)
C40 C41 1.391(17)
C40 H40A 0.9500
C41 N42 1.320(15)
C41 H41A 0.9500
C43 C46B 1.40(5)
C43 C44B 1.46(4)
C43 C46A 1.50(3)
C43 C44A 1.50(3)
C43 C45A 1.62(3)
C43 C45B 1.79(5)
C44A H44A 0.9800
C44A H44B 0.9800
C44A H44C 0.9800
C45A H45A 0.9800
C45A H45B 0.9800
C45A H45C 0.9800
C46A H46A 0.9800
C46A H46B 0.9800
C46A H46C 0.9800
C44B H44D 0.9800
C44B H44E 0.9800
C44B H44F 0.9800
C45B H45D 0.9800
C45B H45E 0.9800
C45B H45F 0.9800
C46B H46D 0.9800
C46B H46E 0.9800
C46B H46F 0.9800
C47 C49 1.46(2)
C47 C50 1.53(2)
C47 C48 1.56(2)
C48 H48A 0.9800
C48 H48B 0.9800
C48 H48C 0.9800
C49 H49A 0.9800
C49 H49B 0.9800
C49 H49C 0.9800
C50 H50A 0.9800
C50 H50B 0.9800
C50 H50C 0.9800
N81 C86 1.344(15)
N81 C82 1.350(14)
C82 C83 1.339(17)
C82 H82A 0.9500
C83 C84 1.398(17)
C83 C87 1.513(16)
C84 C85 1.380(17)
C84 H84A 0.9500
C85 C86 1.369(17)
C85 C90 1.498(17)
C86 H86A 0.9500
C87 O88 1.214(15)
C87 O90 1.288(16)
O90 H90A 0.8400
C90 O92 1.194(15)
C90 O91 1.336(14)
O91 H91A 0.8400
P100 O101 1.457(10)
P100 O104 1.465(9)
P100 F102 1.530(10)
P100 F103 1.547(9)
P200 O204 1.420(10)
P200 O201 1.446(10)
P200 F202 1.514(11)
P200 F203 1.572(9)
C301 C302 1.47(3)
C301 H30D 0.9800
C301 H30E 0.9800
C301 H30F 0.9800
C302 O304 1.204(19)
C302 C303 1.45(3)
C303 H30G 0.9800
C303 H30H 0.9800
C303 H30I 0.9800
C401 C402 1.47(2)
C401 H40B 0.9800
C401 H40C 0.9800
C401 H40D 0.9800
C402 O404 1.219(18)
C402 C403 1.54(2)
C403 H40E 0.9800
C403 H40F 0.9800
C403 H40G 0.9800
C501 C502 1.39(3)
C501 H50D 0.9800
C501 H50E 0.9800
C501 H50F 0.9800
C502 O504 1.17(2)
C502 C503 1.65(4)
C503 H50G 0.9800
C503 H50H 0.9800
C503 H50I 0.9800

loop_
_geom_hbond_atom_site_label_D
_geom_hbond_atom_site_label_H
_geom_hbond_atom_site_label_A
_geom_hbond_distance_DH
_geom_hbond_distance_HA
_geom_hbond_distance_DA
_geom_hbond_angle_DHA
_geom_hbond_site_symmetry_A
O69 H69A O201 0.84 1.73 2.557(12) 166.1 2_675
O72 H72A O101 0.84 1.71 2.528(12) 165.4 .
O90 H90A O204 0.84 1.76 2.593(12) 168.4 .
O91 H91A O104 0.84 1.74 2.567(12) 165.5 2_666

loop_
_geom_torsion_atom_site_label_1
_geom_torsion_atom_site_label_2
_geom_torsion_atom_site_label_3
_geom_torsion_atom_site_label_4
_geom_torsion
C1 Pt1 N11 C12 147(3)
C2 Pt1 N11 C12 -6.8(11)
C51 Pt1 N11 C12 80.4(11)
N22 Pt1 N11 C12 176.0(11)
N61 Pt1 N11 C12 -97.7(10)
C1 Pt1 N11 C16 -25(4)
C2 Pt1 N11 C16 -178.8(8)
C51 Pt1 N11 C16 -91.5(9)
N22 Pt1 N11 C16 4.1(8)
N61 Pt1 N11 C16 90.4(8)
C16 N11 C12 C13 1.6(19)
Pt1 N11 C12 C13 -170.0(10)
N11 C12 C13 C14 -1(2)
C12 C13 C14 C15 0.7(19)
C12 C13 C14 C23 -178.8(13)
C13 C14 C15 C16 -1.7(18)
C23 C14 C15 C16 177.7(12)
C12 N11 C16 C15 -2.7(17)
Pt1 N11 C16 C15 169.6(8)
C12 N11 C16 C17 -176.6(11)
Pt1 N11 C16 C17 -4.3(12)
C14 C15 C16 N11 2.8(17)
C14 C15 C16 C17 176.3(11)
N11 C16 C17 C18 -175.8(10)
C15 C16 C17 C18 10.4(17)
N11 C16 C17 N22 1.5(14)
C15 C16 C17 N22 -172.3(10)
N22 C17 C18 C19 2.1(16)
C16 C17 C18 C19 179.2(10)
C17 C18 C19 C20 -3.4(16)
C17 C18 C19 C27 178.7(10)
C18 C19 C20 C21 2.2(16)
C27 C19 C20 C21 -179.9(11)
C19 C20 C21 N22 0.3(18)
C20 C21 N22 C17 -1.7(16)
C20 C21 N22 Pt1 179.5(9)
C18 C17 N22 C21 0.5(15)
C16 C17 N22 C21 -176.8(9)
C18 C17 N22 Pt1 179.5(8)
C16 C17 N22 Pt1 2.1(11)
C1 Pt1 N22 C21 -8.1(10)
C2 Pt1 N22 C21 142(5)
C51 Pt1 N22 C21 -98.1(9)
N11 Pt1 N22 C21 175.5(10)
N61 Pt1 N22 C21 81.8(9)
C1 Pt1 N22 C17 173.1(8)
C2 Pt1 N22 C17 -37(5)
C51 Pt1 N22 C17 83.1(8)
N11 Pt1 N22 C17 -3.3(7)
N61 Pt1 N22 C17 -97.1(7)
C13 C14 C23 C25 -45.2(19)
C15 C14 C23 C25 135.4(15)
C13 C14 C23 C26 74.9(17)
C15 C14 C23 C26 -104.5(16)
C13 C14 C23 C24 -165.3(15)
C15 C14 C23 C24 15(2)
C20 C19 C27 C29 -107.0(13)
C18 C19 C27 C29 70.8(14)
C20 C19 C27 C30 133.5(12)
C18 C19 C27 C30 -48.7(14)
C20 C19 C27 C28 12.8(17)
C18 C19 C27 C28 -169.4(12)
C1 Pt1 C51 C52 -102.1(9)
C2 Pt1 C51 C52 169.7(9)
N22 Pt1 C51 C52 -5.8(9)
N11 Pt1 C51 C52 70.9(9)
N61 Pt1 C51 C52 179(100)
Pt1 C51 C52 C53 -93.9(12)
Pt1 C51 C52 C57 82.2(13)
C57 C52 C53 C54 -3.8(17)
C51 C52 C53 C54 172.5(11)
C52 C53 C54 C55 0.9(18)
C52 C53 C54 C58 179.7(11)
C53 C54 C55 C56 1.7(19)
C58 C54 C55 C56 -177.1(12)
C54 C55 C56 C57 -1(2)
C55 C56 C57 C52 -2(2)
C53 C52 C57 C56 4.1(19)
C51 C52 C57 C56 -172.1(12)
C55 C54 C58 Pt2 78.1(13)
C53 C54 C58 Pt2 -100.7(11)
C1 Pt1 N61 C66 -39.8(9)
C2 Pt1 N61 C66 48.4(9)
C51 Pt1 N61 C66 39(12)
N22 Pt1 N61 C66 -136.1(9)
N11 Pt1 N61 C66 147.1(8)
C1 Pt1 N61 C62 140.8(8)
C2 Pt1 N61 C62 -131.0(8)
C51 Pt1 N61 C62 -140(11)
N22 Pt1 N61 C62 44.5(8)
N11 Pt1 N61 C62 -32.3(8)
C66 N61 C62 C63 -0.3(16)
Pt1 N61 C62 C63 179.1(8)
N61 C62 C63 C64 0.8(17)
N61 C62 C63 C67 -174.5(10)
C62 C63 C64 C65 0.9(17)
C67 C63 C64 C65 175.8(11)
C63 C64 C65 C66 -2.9(17)
C63 C64 C65 C70 -178.8(11)
C62 N61 C66 C65 -1.9(16)
Pt1 N61 C66 C65 178.7(9)
C64 C65 C66 N61 3.5(18)
C70 C65 C66 N61 179.5(10)
C64 C63 C67 O68 -174.0(13)
C62 C63 C67 O68 0.9(19)
C64 C63 C67 O69 3.2(18)
C62 C63 C67 O69 178.1(11)
C66 C65 C70 O71 6.5(19)
C64 C65 C70 O71 -177.7(12)
C66 C65 C70 O72 -172.7(11)
C64 C65 C70 O72 3.1(17)
C54 C58 Pt2 C4 168.1(10)
C54 C58 Pt2 C3 -103.8(10)
C54 C58 Pt2 N31 70.9(9)
C54 C58 Pt2 N42 -5.4(9)
C54 C58 Pt2 N81 -153(10)
C4 Pt2 N31 C32 -5.0(10)
C3 Pt2 N31 C32 138(4)
C58 Pt2 N31 C32 81.9(10)
N42 Pt2 N31 C32 175.7(10)
N81 Pt2 N31 C32 -96.5(10)
C4 Pt2 N31 C36 -173.2(9)
C3 Pt2 N31 C36 -31(4)
C58 Pt2 N31 C36 -86.4(9)
N42 Pt2 N31 C36 7.4(8)
N81 Pt2 N31 C36 95.2(8)
C36 N31 C32 C33 -0.2(18)
Pt2 N31 C32 C33 -168.2(10)
N31 C32 C33 C34 1(2)
C32 C33 C34 C35 -2(2)
C32 C33 C34 C43 176.3(13)
C33 C34 C35 C36 2.3(18)
C43 C34 C35 C36 -176.4(12)
C32 N31 C36 C35 0.0(16)
Pt2 N31 C36 C35 168.9(8)
C32 N31 C36 C37 -177.9(10)
Pt2 N31 C36 C37 -9.1(12)
C34 C35 C36 N31 -1.1(17)
C34 C35 C36 C37 176.6(11)
N31 C36 C37 N42 5.4(15)
C35 C36 C37 N42 -172.5(11)
N31 C36 C37 C38 -176.1(10)
C35 C36 C37 C38 6.0(17)
N42 C37 C38 C39 1.0(17)
C36 C37 C38 C39 -177.4(11)
C37 C38 C39 C40 -3.7(18)
C37 C38 C39 C47 175.5(12)
C38 C39 C40 C41 2.6(18)
C47 C39 C40 C41 -176.6(12)
C39 C40 C41 N42 1.3(19)
C40 C41 N42 C37 -4.1(18)
C40 C41 N42 Pt2 176.4(9)
C38 C37 N42 C41 2.9(17)
C36 C37 N42 C41 -178.6(10)
C38 C37 N42 Pt2 -177.6(8)
C36 C37 N42 Pt2 1.0(13)
C4 Pt2 N42 C41 170(4)
C3 Pt2 N42 C41 -8.7(11)
C58 Pt2 N42 C41 -98.3(10)
N31 Pt2 N42 C41 175.2(10)
N81 Pt2 N42 C41 80.4(10)
C4 Pt2 N42 C37 -10(5)
C3 Pt2 N42 C37 171.8(9)
C58 Pt2 N42 C37 82.2(9)
N31 Pt2 N42 C37 -4.3(8)
N81 Pt2 N42 C37 -99.1(8)
C33 C34 C43 C46B 16(3)
C35 C34 C43 C46B -166(3)
C33 C34 C43 C44B -142(2)
C35 C34 C43 C44B 37(3)
C33 C34 C43 C46A -173.9(16)
C35 C34 C43 C46A 5(2)
C33 C34 C43 C44A 60.9(19)
C35 C34 C43 C44A -120.4(16)
C33 C34 C43 C45A -55.3(17)
C35 C34 C43 C45A 123.3(14)
C33 C34 C43 C45B 115(2)
C35 C34 C43 C45B -67(2)
C38 C39 C47 C49 10(2)
C40 C39 C47 C49 -170.4(18)
C38 C39 C47 C50 -112.4(16)
C40 C39 C47 C50 66.8(18)
C38 C39 C47 C48 135.5(15)
C40 C39 C47 C48 -45.3(19)
C4 Pt2 N81 C86 -152.7(10)
C3 Pt2 N81 C86 119.3(10)
C58 Pt2 N81 C86 168(11)
N31 Pt2 N81 C86 -55.6(9)
N42 Pt2 N81 C86 20.8(9)
C4 Pt2 N81 C82 26.8(10)
C3 Pt2 N81 C82 -61.2(10)
C58 Pt2 N81 C82 -12(11)
N31 Pt2 N81 C82 124.0(9)
N42 Pt2 N81 C82 -159.7(9)
C86 N81 C82 C83 -1.3(18)
Pt2 N81 C82 C83 179.1(9)
N81 C82 C83 C84 -0.5(19)
N81 C82 C83 C87 179.4(11)
C82 C83 C84 C85 -1.2(18)
C87 C83 C84 C85 178.8(11)
C83 C84 C85 C86 4.8(18)
C83 C84 C85 C90 -177.4(11)
C82 N81 C86 C85 5.2(18)
Pt2 N81 C86 C85 -175.3(9)
C84 C85 C86 N81 -7.1(19)
C90 C85 C86 N81 175.3(12)
C82 C83 C87 O88 15.6(19)
C84 C83 C87 O88 -164.5(12)
C82 C83 C87 O90 -165.1(12)
C84 C83 C87 O90 14.9(17)
C86 C85 C90 O92 175.6(14)
C84 C85 C90 O92 -2(2)
C86 C85 C90 O91 -3.5(18)
C84 C85 C90 O91 178.9(11)
